data_7026039
loop_
_publ_author_name
'Tanabe, Taro'
'Brennessel, William W.'
'Clot, Eric'
'Eisenstein, Odile'
'Jones, William D.'

_publ_section_title
;
 Synthesis, structure, and reductive elimination in the series
 Tp'Rh(PR3)(Ar(F))H; determination of rhodium-carbon bond energies of
 fluoroaryl substituents.
;
_journal_issue 43
_journal_name_full 'Dalton transactions (Cambridge, England : 2003)'
_journal_page_first 10495
_journal_page_last 10509
_journal_paper_doi 10.1039/c0dt00157k
_journal_volume 39
_journal_year 2010
_chemical_formula_moiety 'C18 H33 B N6 P Rh'
_chemical_formula_sum 'C18 H33 B N6 P Rh'
_chemical_formula_weight 478.19
_chemical_name_common jontt01
_chemical_name_systematic
;
?
;
_space_group_IT_number 2
_symmetry_cell_setting triclinic
_symmetry_space_group_name_Hall '-P 1'
_symmetry_space_group_name_H-M 'P -1'
_atom_sites_solution_hydrogens geom
_atom_sites_solution_primary direct
_atom_sites_solution_secondary difmap
_audit_creation_method SHELXL-97
_cell_angle_alpha 62.668(2)
_cell_angle_beta 80.643(3)
_cell_angle_gamma 66.913(3)
_cell_formula_units_Z 2
_cell_length_a 10.0429(15)
_cell_length_b 11.5505(18)
_cell_length_c 11.6084(18)
_cell_measurement_reflns_used 3951
_cell_measurement_temperature 100.0(1)
_cell_measurement_theta_max 37.83
_cell_measurement_theta_min 2.93
_cell_volume 1100.2(3)
_computing_cell_refinement 'SAINT (Bruker, 2008)'
_computing_data_collection 'APEX2 (Bruker, 2009)'
_computing_data_reduction 'SAINT (Bruker, 2008)'
_computing_molecular_graphics 'SHELXTL (Sheldrick, 2008)'
_computing_publication_material 'SHELXTL (Sheldrick, 2008)'
_computing_structure_refinement 'SHELXL-97 (Sheldrick, 2008)'
_computing_structure_solution 'SIR97 (Altomare et al., 1999)'
_diffrn_ambient_temperature 100.0(1)
_diffrn_measured_fraction_theta_full 0.981
_diffrn_measured_fraction_theta_max 0.981
_diffrn_measurement_device_type 'Bruker SMART APEX II CCD Platform'
_diffrn_measurement_method 'area detector, \w scans per \f'
_diffrn_radiation_monochromator graphite
_diffrn_radiation_source 'fine-focus sealed tube'
_diffrn_radiation_type MoK\a
_diffrn_radiation_wavelength 0.71073
_diffrn_reflns_av_R_equivalents 0.0315
_diffrn_reflns_av_sigmaI/netI 0.0403
_diffrn_reflns_limit_h_max 16
_diffrn_reflns_limit_h_min -16
_diffrn_reflns_limit_k_max 18
_diffrn_reflns_limit_k_min -18
_diffrn_reflns_limit_l_max 18
_diffrn_reflns_limit_l_min -19
_diffrn_reflns_number 24361
_diffrn_reflns_theta_full 35.63
_diffrn_reflns_theta_max 35.63
_diffrn_reflns_theta_min 1.98
_diffrn_standards_number 0
_exptl_absorpt_coefficient_mu 0.864
_exptl_absorpt_correction_T_max 0.9341
_exptl_absorpt_correction_T_min 0.7577
_exptl_absorpt_correction_type multi-scan
_exptl_absorpt_process_details 'SADABS (Sheldrick, 2008)'
_exptl_crystal_colour colorless
_exptl_crystal_density_diffrn 1.443
_exptl_crystal_density_method 'not measured'
_exptl_crystal_description plate
_exptl_crystal_F_000 496
_exptl_crystal_size_max 0.34
_exptl_crystal_size_mid 0.26
_exptl_crystal_size_min 0.08
_refine_diff_density_max 1.228
_refine_diff_density_min -0.872
_refine_diff_density_rms 0.096
_refine_ls_extinction_method none
_refine_ls_goodness_of_fit_ref 1.037
_refine_ls_hydrogen_treatment mixed
_refine_ls_matrix_type full
_refine_ls_number_parameters 261
_refine_ls_number_reflns 9947
_refine_ls_number_restraints 0
_refine_ls_restrained_S_all 1.037
_refine_ls_R_factor_all 0.0385
_refine_ls_R_factor_gt 0.0302
_refine_ls_shift/su_max 0.001
_refine_ls_shift/su_mean 0.000
_refine_ls_structure_factor_coef Fsqd
_refine_ls_weighting_details 'calc w=1/[\s^2^(Fo^2^)+(0.0352P)^2^+0.2436P] where P=(Fo^2^+2Fc^2^)/3'
_refine_ls_weighting_scheme calc
_refine_ls_wR_factor_gt 0.0720
_refine_ls_wR_factor_ref 0.0762
_reflns_number_gt 8530
_reflns_number_total 9947
_reflns_threshold_expression >2sigma(I)
_cod_data_source_file c0dt00157k.txt
_cod_data_source_block jontt01_cmpd1
_cod_original_sg_symbol_H-M P-1
_cod_database_code 7026039

loop_
_symmetry_equiv_pos_as_xyz
'x, y, z'
'-x, -y, -z'

loop_
_atom_site_label
_atom_site_type_symbol
_atom_site_fract_x
_atom_site_fract_y
_atom_site_fract_z
_atom_site_U_iso_or_equiv
_atom_site_adp_type
_atom_site_occupancy
_atom_site_symmetry_multiplicity
_atom_site_calc_flag
_atom_site_refinement_flags
Rh1 Rh 0.795272(11) 0.049282(11) 0.235506(10) 0.01563(3) Uani 1 1 d .
H1 H 0.746(2) -0.057(2) 0.2449(19) 0.024(5) Uiso 1 1 d .
H2 H 0.843(2) 0.047(2) 0.106(2) 0.026(5) Uiso 1 1 d .
P1 P 1.00045(4) -0.13215(4) 0.31082(4) 0.01760(7) Uani 1 1 d .
N1 N 0.86124(13) 0.22604(13) 0.19641(12) 0.0183(2) Uani 1 1 d .
N2 N 0.77394(13) 0.31743(12) 0.24584(11) 0.0177(2) Uani 1 1 d .
N3 N 0.59384(12) 0.20963(12) 0.15726(11) 0.01583(19) Uani 1 1 d .
N4 N 0.54118(12) 0.31770(12) 0.19140(11) 0.0169(2) Uani 1 1 d .
N5 N 0.70392(13) 0.05388(12) 0.42032(11) 0.0174(2) Uani 1 1 d .
N6 N 0.63574(13) 0.18227(13) 0.42069(11) 0.0177(2) Uani 1 1 d .
B1 B 0.62295(17) 0.31521(17) 0.29520(15) 0.0179(3) Uani 1 1 d .
H1B H 0.5675 0.3991 0.3118 0.022 Uiso 1 1 calc R
C1 C 0.97306(16) 0.26749(16) 0.14276(14) 0.0218(3) Uani 1 1 d .
C2 C 0.96031(16) 0.38248(16) 0.16225(15) 0.0230(3) Uani 1 1 d .
H2A H 1.0261 0.4304 0.1360 0.028 Uiso 1 1 calc R
C3 C 0.83292(16) 0.41181(15) 0.22721(14) 0.0204(2) Uani 1 1 d .
C4 C 0.49693(15) 0.23179(15) 0.07575(13) 0.0178(2) Uani 1 1 d .
C5 C 0.38001(15) 0.35591(15) 0.05734(13) 0.0198(2) Uani 1 1 d .
H5A H 0.2959 0.3963 0.0046 0.024 Uiso 1 1 calc R
C6 C 0.41176(15) 0.40769(15) 0.13136(13) 0.0184(2) Uani 1 1 d .
C7 C 0.68350(15) -0.03991(15) 0.53769(13) 0.0199(2) Uani 1 1 d .
C8 C 0.60457(17) 0.02760(18) 0.61425(14) 0.0241(3) Uani 1 1 d .
H8A H 0.5768 -0.0146 0.7015 0.029 Uiso 1 1 calc R
C9 C 0.57529(16) 0.16803(17) 0.53715(14) 0.0220(3) Uani 1 1 d .
C10 C 1.08574(19) 0.20191(19) 0.0687(2) 0.0335(4) Uani 1 1 d .
H10A H 1.0532 0.1429 0.0494 0.050 Uiso 1 1 calc R
H10B H 1.1759 0.1445 0.1204 0.050 Uiso 1 1 calc R
H10C H 1.1025 0.2750 -0.0126 0.050 Uiso 1 1 calc R
C11 C 0.7634(2) 0.52519(17) 0.27046(16) 0.0271(3) Uani 1 1 d .
H11A H 0.7480 0.4839 0.3641 0.041 Uiso 1 1 calc R
H11B H 0.6701 0.5878 0.2248 0.041 Uiso 1 1 calc R
H11C H 0.8265 0.5784 0.2509 0.041 Uiso 1 1 calc R
C12 C 0.52033(17) 0.13385(17) 0.01812(15) 0.0235(3) Uani 1 1 d .
H12A H 0.5763 0.0385 0.0794 0.035 Uiso 1 1 calc R
H12B H 0.5736 0.1609 -0.0626 0.035 Uiso 1 1 calc R
H12C H 0.4265 0.1377 -0.0004 0.035 Uiso 1 1 calc R
C13 C 0.32358(17) 0.53686(16) 0.14836(16) 0.0239(3) Uani 1 1 d .
H13A H 0.3844 0.5906 0.1350 0.036 Uiso 1 1 calc R
H13B H 0.2854 0.5110 0.2363 0.036 Uiso 1 1 calc R
H13C H 0.2430 0.5939 0.0850 0.036 Uiso 1 1 calc R
C14 C 0.73343(18) -0.19237(16) 0.57321(15) 0.0257(3) Uani 1 1 d .
H14A H 0.7343 -0.2052 0.4953 0.039 Uiso 1 1 calc R
H14B H 0.6674 -0.2325 0.6362 0.039 Uiso 1 1 calc R
H14C H 0.8313 -0.2395 0.6115 0.039 Uiso 1 1 calc R
C15 C 0.4911(2) 0.2887(2) 0.56853(17) 0.0308(3) Uani 1 1 d .
H15A H 0.4091 0.3525 0.5073 0.046 Uiso 1 1 calc R
H15B H 0.5539 0.3385 0.5618 0.046 Uiso 1 1 calc R
H15C H 0.4553 0.2543 0.6570 0.046 Uiso 1 1 calc R
C16 C 0.9949(2) -0.30394(17) 0.35551(19) 0.0309(3) Uani 1 1 d .
H16A H 1.0882 -0.3765 0.3948 0.046 Uiso 1 1 calc R
H16B H 0.9756 -0.3083 0.2778 0.046 Uiso 1 1 calc R
H16C H 0.9179 -0.3190 0.4179 0.046 Uiso 1 1 calc R
C17 C 1.07629(17) -0.15301(17) 0.45364(15) 0.0241(3) Uani 1 1 d .
H17A H 1.1627 -0.2385 0.4839 0.036 Uiso 1 1 calc R
H17B H 1.0045 -0.1596 0.5222 0.036 Uiso 1 1 calc R
H17C H 1.1027 -0.0723 0.4320 0.036 Uiso 1 1 calc R
C18 C 1.16042(18) -0.14560(18) 0.21007(16) 0.0296(3) Uani 1 1 d .
H18A H 1.2360 -0.2375 0.2539 0.044 Uiso 1 1 calc R
H18B H 1.1961 -0.0724 0.1957 0.044 Uiso 1 1 calc R
H18C H 1.1350 -0.1341 0.1265 0.044 Uiso 1 1 calc R

loop_
_atom_site_aniso_label
_atom_site_aniso_U_11
_atom_site_aniso_U_22
_atom_site_aniso_U_33
_atom_site_aniso_U_23
_atom_site_aniso_U_13
_atom_site_aniso_U_12
Rh1 0.01548(5) 0.01790(5) 0.01327(5) -0.00556(3) -0.00086(3) -0.00684(3)
P1 0.01750(15) 0.01792(15) 0.01720(15) -0.00754(12) -0.00106(12) -0.00582(12)
N1 0.0159(5) 0.0197(5) 0.0179(5) -0.0068(4) 0.0001(4) -0.0067(4)
N2 0.0191(5) 0.0202(5) 0.0156(5) -0.0066(4) 0.0003(4) -0.0103(4)
N3 0.0148(5) 0.0187(5) 0.0133(4) -0.0056(4) -0.0007(4) -0.0067(4)
N4 0.0158(5) 0.0185(5) 0.0155(5) -0.0059(4) -0.0005(4) -0.0069(4)
N5 0.0169(5) 0.0202(5) 0.0144(5) -0.0049(4) -0.0005(4) -0.0089(4)
N6 0.0177(5) 0.0227(5) 0.0146(5) -0.0078(4) 0.0011(4) -0.0098(4)
B1 0.0174(6) 0.0199(6) 0.0181(6) -0.0086(5) 0.0021(5) -0.0085(5)
C1 0.0180(6) 0.0218(6) 0.0199(6) -0.0029(5) 0.0000(5) -0.0092(5)
C2 0.0211(6) 0.0234(6) 0.0226(6) -0.0040(5) -0.0017(5) -0.0126(5)
C3 0.0234(6) 0.0217(6) 0.0172(6) -0.0049(5) -0.0026(5) -0.0124(5)
C4 0.0166(5) 0.0230(6) 0.0136(5) -0.0061(5) -0.0003(4) -0.0092(5)
C5 0.0155(5) 0.0241(6) 0.0161(5) -0.0056(5) -0.0019(4) -0.0066(5)
C6 0.0164(5) 0.0194(6) 0.0154(5) -0.0042(4) 0.0002(4) -0.0067(5)
C7 0.0179(6) 0.0245(6) 0.0149(5) -0.0032(5) -0.0007(4) -0.0113(5)
C8 0.0217(6) 0.0340(8) 0.0149(6) -0.0068(5) 0.0032(5) -0.0142(6)
C9 0.0196(6) 0.0325(7) 0.0158(6) -0.0111(5) 0.0030(5) -0.0118(5)
C10 0.0254(8) 0.0290(8) 0.0427(10) -0.0137(7) 0.0134(7) -0.0140(6)
C11 0.0366(8) 0.0262(7) 0.0252(7) -0.0120(6) 0.0006(6) -0.0168(6)
C12 0.0218(6) 0.0309(7) 0.0217(6) -0.0141(6) -0.0008(5) -0.0097(6)
C13 0.0209(6) 0.0207(6) 0.0246(7) -0.0073(5) 0.0006(5) -0.0053(5)
C14 0.0242(7) 0.0250(7) 0.0221(7) -0.0018(5) 0.0000(5) -0.0132(6)
C15 0.0304(8) 0.0406(9) 0.0258(7) -0.0202(7) 0.0075(6) -0.0126(7)
C16 0.0302(8) 0.0225(7) 0.0418(9) -0.0146(7) -0.0028(7) -0.0092(6)
C17 0.0210(6) 0.0281(7) 0.0226(7) -0.0105(6) -0.0055(5) -0.0067(5)
C18 0.0245(7) 0.0297(8) 0.0247(7) -0.0103(6) 0.0042(6) -0.0036(6)

loop_
_atom_type_symbol
_atom_type_description
_atom_type_scat_dispersion_real
_atom_type_scat_dispersion_imag
_atom_type_scat_source
C C 0.0033 0.0016 'International Tables Vol C Tables 4.2.6.8 and 6.1.1.4'
H H 0.0000 0.0000 'International Tables Vol C Tables 4.2.6.8 and 6.1.1.4'
B B 0.0013 0.0007 'International Tables Vol C Tables 4.2.6.8 and 6.1.1.4'
N N 0.0061 0.0033 'International Tables Vol C Tables 4.2.6.8 and 6.1.1.4'
P P 0.1023 0.0942 'International Tables Vol C Tables 4.2.6.8 and 6.1.1.4'
Rh Rh -1.1178 0.9187 'International Tables Vol C Tables 4.2.6.8 and 6.1.1.4'

loop_
_geom_angle_atom_site_label_1
_geom_angle_atom_site_label_2
_geom_angle_atom_site_label_3
_geom_angle
N3 Rh1 N5 83.48(4)
N3 Rh1 P1 174.03(3)
N5 Rh1 P1 99.21(3)
N3 Rh1 N1 83.52(5)
N5 Rh1 N1 88.77(4)
P1 Rh1 N1 101.80(3)
N3 Rh1 H1 92.2(8)
N5 Rh1 H1 96.2(8)
P1 Rh1 H1 82.3(8)
N1 Rh1 H1 173.1(8)
N3 Rh1 H2 92.3(8)
N5 Rh1 H2 174.2(8)
P1 Rh1 H2 84.6(8)
N1 Rh1 H2 94.8(8)
H1 Rh1 H2 79.9(11)
C17 P1 C18 100.04(8)
C17 P1 C16 104.15(8)
C18 P1 C16 97.93(9)
C17 P1 Rh1 114.62(5)
C18 P1 Rh1 120.70(6)
C16 P1 Rh1 116.51(6)
C1 N1 N2 106.38(12)
C1 N1 Rh1 137.49(10)
N2 N1 Rh1 115.94(9)
C3 N2 N1 110.37(12)
C3 N2 B1 128.86(13)
N1 N2 B1 120.21(11)
C4 N3 N4 107.44(11)
C4 N3 Rh1 133.24(10)
N4 N3 Rh1 119.31(8)
C6 N4 N3 109.73(11)
C6 N4 B1 130.22(12)
N3 N4 B1 119.78(11)
C7 N5 N6 106.27(12)
C7 N5 Rh1 136.00(10)
N6 N5 Rh1 117.36(8)
C9 N6 N5 110.14(12)
C9 N6 B1 129.63(13)
N5 N6 B1 119.86(11)
N6 B1 N2 110.44(12)
N6 B1 N4 108.67(12)
N2 B1 N4 109.32(11)
N6 B1 H1B 109.5
N2 B1 H1B 109.5
N4 B1 H1B 109.5
N1 C1 C2 109.79(14)
N1 C1 C10 122.81(15)
C2 C1 C10 127.32(14)
C3 C2 C1 106.02(13)
C3 C2 H2A 127.0
C1 C2 H2A 127.0
N2 C3 C2 107.40(13)
N2 C3 C11 123.16(14)
C2 C3 C11 129.43(14)
N3 C4 C5 109.11(12)
N3 C4 C12 121.89(13)
C5 C4 C12 128.99(13)
C6 C5 C4 106.07(12)
C6 C5 H5A 127.0
C4 C5 H5A 127.0
N4 C6 C5 107.64(12)
N4 C6 C13 123.69(13)
C5 C6 C13 128.66(13)
N5 C7 C8 110.09(13)
N5 C7 C14 122.81(14)
C8 C7 C14 127.02(13)
C9 C8 C7 105.78(13)
C9 C8 H8A 127.1
C7 C8 H8A 127.1
N6 C9 C8 107.72(14)
N6 C9 C15 123.48(14)
C8 C9 C15 128.80(14)
C1 C10 H10A 109.5
C1 C10 H10B 109.5
H10A C10 H10B 109.5
C1 C10 H10C 109.5
H10A C10 H10C 109.5
H10B C10 H10C 109.5
C3 C11 H11A 109.5
C3 C11 H11B 109.5
H11A C11 H11B 109.5
C3 C11 H11C 109.5
H11A C11 H11C 109.5
H11B C11 H11C 109.5
C4 C12 H12A 109.5
C4 C12 H12B 109.5
H12A C12 H12B 109.5
C4 C12 H12C 109.5
H12A C12 H12C 109.5
H12B C12 H12C 109.5
C6 C13 H13A 109.5
C6 C13 H13B 109.5
H13A C13 H13B 109.5
C6 C13 H13C 109.5
H13A C13 H13C 109.5
H13B C13 H13C 109.5
C7 C14 H14A 109.5
C7 C14 H14B 109.5
H14A C14 H14B 109.5
C7 C14 H14C 109.5
H14A C14 H14C 109.5
H14B C14 H14C 109.5
C9 C15 H15A 109.5
C9 C15 H15B 109.5
H15A C15 H15B 109.5
C9 C15 H15C 109.5
H15A C15 H15C 109.5
H15B C15 H15C 109.5
P1 C16 H16A 109.5
P1 C16 H16B 109.5
H16A C16 H16B 109.5
P1 C16 H16C 109.5
H16A C16 H16C 109.5
H16B C16 H16C 109.5
P1 C17 H17A 109.5
P1 C17 H17B 109.5
H17A C17 H17B 109.5
P1 C17 H17C 109.5
H17A C17 H17C 109.5
H17B C17 H17C 109.5
P1 C18 H18A 109.5
P1 C18 H18B 109.5
H18A C18 H18B 109.5
P1 C18 H18C 109.5
H18A C18 H18C 109.5
H18B C18 H18C 109.5

loop_
_geom_bond_atom_site_label_1
_geom_bond_atom_site_label_2
_geom_bond_distance
Rh1 N3 2.1124(11)
Rh1 N5 2.2076(12)
Rh1 P1 2.2178(5)
Rh1 N1 2.2193(13)
Rh1 H1 1.455(19)
Rh1 H2 1.51(2)
P1 C17 1.8129(15)
P1 C18 1.8257(17)
P1 C16 1.8280(17)
N1 C1 1.3411(19)
N1 N2 1.3708(17)
N2 C3 1.3544(18)
N2 B1 1.537(2)
N3 C4 1.3379(17)
N3 N4 1.3651(16)
N4 C6 1.3511(17)
N4 B1 1.5487(19)
N5 C7 1.3417(18)
N5 N6 1.3699(17)
N6 C9 1.3530(18)
N6 B1 1.533(2)
B1 H1B 1.0000
C1 C2 1.402(2)
C1 C10 1.484(2)
C2 C3 1.379(2)
C2 H2A 0.9500
C3 C11 1.492(2)
C4 C5 1.400(2)
C4 C12 1.489(2)
C5 C6 1.381(2)
C5 H5A 0.9500
C6 C13 1.492(2)
C7 C8 1.396(2)
C7 C14 1.493(2)
C8 C9 1.377(2)
C8 H8A 0.9500
C9 C15 1.494(2)
C10 H10A 0.9800
C10 H10B 0.9800
C10 H10C 0.9800
C11 H11A 0.9800
C11 H11B 0.9800
C11 H11C 0.9800
C12 H12A 0.9800
C12 H12B 0.9800
C12 H12C 0.9800
C13 H13A 0.9800
C13 H13B 0.9800
C13 H13C 0.9800
C14 H14A 0.9800
C14 H14B 0.9800
C14 H14C 0.9800
C15 H15A 0.9800
C15 H15B 0.9800
C15 H15C 0.9800
C16 H16A 0.9800
C16 H16B 0.9800
C16 H16C 0.9800
C17 H17A 0.9800
C17 H17B 0.9800
C17 H17C 0.9800
C18 H18A 0.9800
C18 H18B 0.9800
C18 H18C 0.9800

loop_
_geom_torsion_atom_site_label_1
_geom_torsion_atom_site_label_2
_geom_torsion_atom_site_label_3
_geom_torsion_atom_site_label_4
_geom_torsion
N3 Rh1 P1 C17 -148.8(3)
N5 Rh1 P1 C17 -32.28(7)
N1 Rh1 P1 C17 58.39(7)
N3 Rh1 P1 C18 91.6(3)
N5 Rh1 P1 C18 -151.96(8)
N1 Rh1 P1 C18 -61.28(8)
N3 Rh1 P1 C16 -26.8(3)
N5 Rh1 P1 C16 89.66(8)
N1 Rh1 P1 C16 -179.67(8)
N3 Rh1 N1 C1 -133.51(15)
N5 Rh1 N1 C1 142.91(14)
P1 Rh1 N1 C1 43.75(15)
N3 Rh1 N1 N2 52.39(9)
N5 Rh1 N1 N2 -31.19(9)
P1 Rh1 N1 N2 -130.35(9)
C1 N1 N2 C3 -2.04(15)
Rh1 N1 N2 C3 173.80(9)
C1 N1 N2 B1 170.14(12)
Rh1 N1 N2 B1 -14.01(15)
N5 Rh1 N3 C4 -132.17(13)
P1 Rh1 N3 C4 -15.0(4)
N1 Rh1 N3 C4 138.33(13)
N5 Rh1 N3 N4 47.32(9)
P1 Rh1 N3 N4 164.5(3)
N1 Rh1 N3 N4 -42.18(9)
C4 N3 N4 C6 -0.14(15)
Rh1 N3 N4 C6 -179.74(9)
C4 N3 N4 B1 174.54(12)
Rh1 N3 N4 B1 -5.07(15)
N3 Rh1 N5 C7 126.28(14)
P1 Rh1 N5 C7 -48.34(13)
N1 Rh1 N5 C7 -150.10(13)
N3 Rh1 N5 N6 -45.55(9)
P1 Rh1 N5 N6 139.83(9)
N1 Rh1 N5 N6 38.07(9)
C7 N5 N6 C9 0.65(15)
Rh1 N5 N6 C9 174.75(9)
C7 N5 N6 B1 -172.95(12)
Rh1 N5 N6 B1 1.15(15)
C9 N6 B1 N2 126.42(15)
N5 N6 B1 N2 -61.39(16)
C9 N6 B1 N4 -113.68(15)
N5 N6 B1 N4 58.51(16)
C3 N2 B1 N6 -119.36(15)
N1 N2 B1 N6 70.06(16)
C3 N2 B1 N4 121.13(14)
N1 N2 B1 N4 -49.45(16)
C6 N4 B1 N6 115.77(15)
N3 N4 B1 N6 -57.66(16)
C6 N4 B1 N2 -123.63(15)
N3 N4 B1 N2 62.95(15)
N2 N1 C1 C2 2.28(16)
Rh1 N1 C1 C2 -172.19(11)
N2 N1 C1 C10 -174.67(14)
Rh1 N1 C1 C10 10.9(2)
N1 C1 C2 C3 -1.69(17)
C10 C1 C2 C3 175.08(16)
N1 N2 C3 C2 1.00(16)
B1 N2 C3 C2 -170.32(13)
N1 N2 C3 C11 -179.98(13)
B1 N2 C3 C11 8.7(2)
C1 C2 C3 N2 0.40(16)
C1 C2 C3 C11 -178.54(15)
N4 N3 C4 C5 -0.10(15)
Rh1 N3 C4 C5 179.43(10)
N4 N3 C4 C12 179.55(12)
Rh1 N3 C4 C12 -0.9(2)
N3 C4 C5 C6 0.29(16)
C12 C4 C5 C6 -179.33(14)
N3 N4 C6 C5 0.32(15)
B1 N4 C6 C5 -173.62(13)
N3 N4 C6 C13 179.38(12)
B1 N4 C6 C13 5.4(2)
C4 C5 C6 N4 -0.37(16)
C4 C5 C6 C13 -179.36(14)
N6 N5 C7 C8 -1.03(15)
Rh1 N5 C7 C8 -173.48(10)
N6 N5 C7 C14 175.88(13)
Rh1 N5 C7 C14 3.4(2)
N5 C7 C8 C9 1.02(17)
C14 C7 C8 C9 -175.73(14)
N5 N6 C9 C8 -0.02(16)
B1 N6 C9 C8 172.77(14)
N5 N6 C9 C15 -179.15(14)
B1 N6 C9 C15 -6.4(2)
C7 C8 C9 N6 -0.59(16)
C7 C8 C9 C15 178.48(15)
